data_7054182
loop_
_publ_author_name
'Si, Youtao'
'Ma, Chengbing'
'Hu, Mingqiang'
'Chen, Hui'
'Chen, Changneng'
'Liu, Qiutian'

_publ_section_title
;
 (N-CnH2n--1)-1,3-Azapropanedithiolate (n = 5, 6, 7)-bridged diiron
 complexes as mimics for the active site of [FeFe]-hydrogenases: the
 influence of the bridge on the diiron complex
;
_journal_issue 8
_journal_name_full 'New Journal of Chemistry'
_journal_page_first 1448
_journal_paper_doi 10.1039/b616236c
_journal_volume 31
_journal_year 2007
_chemical_formula_sum 'C19 H35 Fe2 N O4 P2 S2'
_chemical_formula_weight 579.24
_chemical_name_systematic
;
?
;
_space_group_IT_number 14
_symmetry_cell_setting monoclinic
_symmetry_space_group_name_Hall '-P 2yn'
_symmetry_space_group_name_H-M 'P 1 21/n 1'
_atom_sites_solution_hydrogens geom
_atom_sites_solution_primary direct
_atom_sites_solution_secondary difmap
_audit_creation_method SHELXL-97
_cell_angle_alpha 90.00
_cell_angle_beta 113.615(2)
_cell_angle_gamma 90.00
_cell_formula_units_Z 4
_cell_length_a 11.0584(6)
_cell_length_b 22.4454(10)
_cell_length_c 11.6423(6)
_cell_measurement_reflns_used 6000
_cell_measurement_temperature 173(2)
_cell_measurement_theta_max 27.48
_cell_measurement_theta_min 2.33
_cell_volume 2647.7(2)
_computing_cell_refinement 'Siemens SMART & SAINT'
_computing_data_collection 'Siemens SMART'
_computing_data_reduction 'Siemens XPREP'
_computing_molecular_graphics 'Bruker SHELXTL'
_computing_publication_material 'Bruker SHELXTL'
_computing_structure_refinement 'Siemens SHELXTL'
_computing_structure_solution 'Siemens SHELXTL'
_diffrn_ambient_temperature 173(2)
_diffrn_measured_fraction_theta_full 0.997
_diffrn_measured_fraction_theta_max 0.997
_diffrn_measurement_device_type 'Bruker P4'
_diffrn_measurement_method '\w scans'
_diffrn_radiation_monochromator graphite
_diffrn_radiation_source 'fine-focus sealed tube'
_diffrn_radiation_type MoK\a
_diffrn_radiation_wavelength 0.71073
_diffrn_reflns_av_R_equivalents 0.0210
_diffrn_reflns_av_sigmaI/netI 0.0207
_diffrn_reflns_limit_h_max 14
_diffrn_reflns_limit_h_min -12
_diffrn_reflns_limit_k_max 24
_diffrn_reflns_limit_k_min -29
_diffrn_reflns_limit_l_max 14
_diffrn_reflns_limit_l_min -15
_diffrn_reflns_number 20088
_diffrn_reflns_theta_full 27.48
_diffrn_reflns_theta_max 27.48
_diffrn_reflns_theta_min 2.33
_diffrn_standards_decay_% none
_diffrn_standards_interval_count none
_diffrn_standards_interval_time none
_diffrn_standards_number none
_exptl_absorpt_coefficient_mu 1.398
_exptl_absorpt_correction_T_max 1.0000
_exptl_absorpt_correction_T_min .7822
_exptl_absorpt_correction_type empirical
_exptl_absorpt_process_details 'SADABS (Sheldrick, 1996)'
_exptl_crystal_colour gray
_exptl_crystal_density_diffrn 1.453
_exptl_crystal_density_method 'not measured'
_exptl_crystal_description prism
_exptl_crystal_F_000 1208
_exptl_crystal_size_max .48
_exptl_crystal_size_mid .42
_exptl_crystal_size_min .30
_refine_diff_density_max 0.846
_refine_diff_density_min -0.559
_refine_diff_density_rms 0.061
_refine_ls_extinction_method none
_refine_ls_goodness_of_fit_ref 1.071
_refine_ls_hydrogen_treatment constr
_refine_ls_matrix_type full
_refine_ls_number_parameters 280
_refine_ls_number_reflns 6055
_refine_ls_number_restraints 0
_refine_ls_restrained_S_all 1.071
_refine_ls_R_factor_gt 0.0410
_refine_ls_shift/su_max 0.001
_refine_ls_shift/su_mean 0.000
_refine_ls_structure_factor_coef Fsqd
_refine_ls_weighting_details 'calc w=1/[\s^2^(Fo^2^)+(0.1000P)^2^+0.0000P] where P=(Fo^2^+2Fc^2^)/3'
_refine_ls_weighting_scheme calc
_refine_ls_wR_factor_gt 0.1335
_refine_ls_wR_factor_ref 0.1394
_reflns_number_gt 5417
_reflns_number_total 6055
_reflns_threshold_expression >2sigma(I)
_cod_data_source_file b616236c.txt
_cod_data_source_block 6
_cod_depositor_comments
;
The following automatic conversions were performed:

'_symmetry_cell_setting' value 'Monoclinic' changed to 'monoclinic'
according to
/usr/data/users/saulius/automatic-downloads/retrospective/RSC/lib/dictionaries/cif_core.dic
dictionary named 'cif_core.dic' version 2.4.2 from 2011-04-26.

Automatic conversion script
Id: cif_fix_values 2281 2013-09-26 08:29:07Z andrius 
;
_cod_original_sg_symbol_H-M P2(1)/n
_cod_database_code 7054182
_refine_ls_r_factor_ref 0.0466

loop_
_symmetry_equiv_pos_as_xyz
'x, y, z'
'-x+1/2, y+1/2, -z+1/2'
'-x, -y, -z'
'x-1/2, -y-1/2, z-1/2'

loop_
_atom_site_label
_atom_site_type_symbol
_atom_site_fract_x
_atom_site_fract_y
_atom_site_fract_z
_atom_site_U_iso_or_equiv
_atom_site_adp_type
_atom_site_occupancy
_atom_site_symmetry_multiplicity
_atom_site_calc_flag
_atom_site_refinement_flags
_atom_site_disorder_assembly
_atom_site_disorder_group
Fe1 Fe 0.92031(3) 0.166640(14) 0.59666(3) 0.03826(12) Uani 1 1 d . . .
Fe2 Fe 1.07911(3) 0.140838(15) 0.48752(3) 0.03754(12) Uani 1 1 d . . .
S2 S 1.14102(6) 0.17644(2) 0.68348(5) 0.03910(15) Uani 1 1 d . . .
S1 S 0.96336(6) 0.07463(2) 0.54744(5) 0.03866(15) Uani 1 1 d . . .
P2 P 1.15034(8) 0.22307(3) 0.42830(7) 0.0534(2) Uani 1 1 d . . .
P1 P 0.71177(7) 0.15380(4) 0.46255(7) 0.05149(19) Uani 1 1 d . . .
N1 N 1.1221(2) 0.07205(8) 0.80210(17) 0.0393(4) Uani 1 1 d . . .
C12 C 1.2151(2) 0.11608(11) 0.7969(2) 0.0432(5) Uani 1 1 d . . .
H12A H 1.2827 0.0958 0.7752 0.052 Uiso 1 1 calc R . .
H12B H 1.2605 0.1338 0.8812 0.052 Uiso 1 1 calc R . .
C11 C 1.0709(3) 0.03561(10) 0.6900(2) 0.0440(5) Uani 1 1 d . . .
H11A H 1.0209 0.0020 0.7049 0.053 Uiso 1 1 calc R . .
H11B H 1.1463 0.0186 0.6758 0.053 Uiso 1 1 calc R . .
O4 O 0.9249(2) 0.11841(11) 0.22226(18) 0.0699(6) Uani 1 1 d . . .
O2 O 0.8649(3) 0.14977(12) 0.8189(2) 0.0809(8) Uani 1 1 d . . .
C4 C 0.9826(3) 0.12736(12) 0.3278(2) 0.0469(6) Uani 1 1 d . . .
O1 O 0.8843(3) 0.29502(10) 0.5801(3) 0.0889(8) Uani 1 1 d . . .
C13 C 1.1692(3) 0.03574(11) 0.9189(2) 0.0423(5) Uani 1 1 d . . .
H13A H 1.1040 0.0026 0.9029 0.051 Uiso 1 1 calc R . .
C2 C 0.8874(3) 0.15484(13) 0.7325(3) 0.0523(6) Uani 1 1 d . . .
O3 O 1.3063(3) 0.06867(15) 0.5114(3) 0.1002(10) Uani 1 1 d . . .
C1 C 0.8998(3) 0.24424(13) 0.5850(3) 0.0549(7) Uani 1 1 d . . .
C19 C 1.3030(3) 0.00575(14) 0.9474(3) 0.0578(7) Uani 1 1 d . . .
H19A H 1.3043 -0.0091 0.8679 0.069 Uiso 1 1 calc R . .
H19B H 1.3734 0.0361 0.9815 0.069 Uiso 1 1 calc R . .
C3 C 1.2172(3) 0.09725(15) 0.5015(3) 0.0582(7) Uani 1 1 d . . .
C14 C 1.1593(4) 0.07267(15) 1.0253(3) 0.0644(8) Uani 1 1 d . C .
H14A H 1.2163 0.1082 1.0383 0.077 Uiso 1 1 calc R . .
H14B H 1.0672 0.0869 0.9980 0.077 Uiso 1 1 calc R . .
C10 C 1.1870(5) 0.21291(19) 0.2902(3) 0.0849(12) Uani 1 1 d . . .
H10A H 1.2179 0.2507 0.2693 0.127 Uiso 1 1 calc R . .
H10B H 1.1070 0.2001 0.2194 0.127 Uiso 1 1 calc R . .
H10C H 1.2557 0.1825 0.3075 0.127 Uiso 1 1 calc R . .
C7 C 0.6730(4) 0.1354(2) 0.2992(3) 0.0937(14) Uani 1 1 d . . .
H7A H 0.5772 0.1316 0.2539 0.140 Uiso 1 1 calc R . .
H7B H 0.7156 0.0977 0.2948 0.140 Uiso 1 1 calc R . .
H7C H 0.7054 0.1671 0.2610 0.140 Uiso 1 1 calc R . .
C9 C 1.3061(4) 0.2529(2) 0.5389(3) 0.0971(15) Uani 1 1 d . . .
H9A H 1.3283 0.2889 0.5037 0.146 Uiso 1 1 calc R . .
H9B H 1.3757 0.2231 0.5550 0.146 Uiso 1 1 calc R . .
H9C H 1.2983 0.2629 0.6176 0.146 Uiso 1 1 calc R . .
C6 C 0.6043(4) 0.2186(2) 0.4389(4) 0.0912(12) Uani 1 1 d . . .
H6A H 0.5150 0.2086 0.3789 0.137 Uiso 1 1 calc R . .
H6B H 0.6386 0.2518 0.4062 0.137 Uiso 1 1 calc R . .
H6C H 0.6016 0.2302 0.5191 0.137 Uiso 1 1 calc R . .
C8 C 1.0471(6) 0.28923(18) 0.3867(5) 0.1008(14) Uani 1 1 d . . .
H8A H 1.0929 0.3212 0.3630 0.151 Uiso 1 1 calc R . .
H8B H 1.0289 0.3020 0.4587 0.151 Uiso 1 1 calc R . .
H8C H 0.9638 0.2802 0.3160 0.151 Uiso 1 1 calc R . .
C5 C 0.6270(4) 0.0961(3) 0.5090(5) 0.119(2) Uani 1 1 d . . .
H5A H 0.5361 0.0928 0.4463 0.179 Uiso 1 1 calc R . .
H5B H 0.6261 0.1062 0.5905 0.179 Uiso 1 1 calc R . .
H5C H 0.6727 0.0581 0.5153 0.179 Uiso 1 1 calc R . .
C18 C 1.3343(4) -0.04573(15) 1.0395(3) 0.0674(8) Uani 1 1 d . C .
H18A H 1.2531 -0.0696 1.0190 0.081 Uiso 1 1 calc R . .
H18B H 1.4004 -0.0716 1.0268 0.081 Uiso 1 1 calc R . .
C15 C 1.1969(6) 0.0417(3) 1.1488(4) 0.1118(18) Uani 1 1 d . . .
H15A H 1.1438 0.0048 1.1351 0.134 Uiso 1 1 calc R A 1
H15B H 1.1727 0.0677 1.2050 0.134 Uiso 1 1 calc R A 1
C17 C 1.3857(5) -0.0292(2) 1.1753(4) 0.1072(17) Uani 1 1 d . . .
H17A H 1.3652 -0.0627 1.2198 0.129 Uiso 1 1 calc R B 1
H17B H 1.4830 -0.0270 1.2063 0.129 Uiso 1 1 calc R B 1
C16 C 1.3416(8) 0.0253(4) 1.2150(7) 0.069(2) Uani 0.50 1 d P C 1
H16A H 1.3945 0.0588 1.2045 0.082 Uiso 0.50 1 calc PR C 1
H16B H 1.3624 0.0219 1.3058 0.082 Uiso 0.50 1 calc PR C 1
C20 C 1.2701(18) 0.0028(6) 1.2062(11) 0.135(6) Uani 0.50 1 d P C 2
H20A H 1.2122 -0.0300 1.2105 0.162 Uiso 0.50 1 calc PR C 2
H20B H 1.3146 0.0182 1.2928 0.162 Uiso 0.50 1 calc PR C 2

loop_
_atom_site_aniso_label
_atom_site_aniso_U_11
_atom_site_aniso_U_22
_atom_site_aniso_U_33
_atom_site_aniso_U_23
_atom_site_aniso_U_13
_atom_site_aniso_U_12
Fe1 0.0404(2) 0.0349(2) 0.0383(2) 0.00027(12) 0.01446(15) 0.00412(12)
Fe2 0.0402(2) 0.0384(2) 0.03243(19) -0.00087(12) 0.01286(15) -0.00073(12)
S2 0.0439(3) 0.0339(3) 0.0354(3) -0.0022(2) 0.0116(2) -0.0041(2)
S1 0.0436(3) 0.0332(3) 0.0344(3) -0.0033(2) 0.0106(2) -0.0033(2)
P2 0.0609(5) 0.0550(4) 0.0429(4) -0.0015(3) 0.0193(3) -0.0176(3)
P1 0.0387(4) 0.0642(4) 0.0487(4) 0.0070(3) 0.0145(3) 0.0036(3)
N1 0.0466(11) 0.0329(9) 0.0332(9) -0.0010(7) 0.0105(8) 0.0003(8)
C12 0.0460(13) 0.0406(12) 0.0351(11) 0.0004(9) 0.0079(10) -0.0023(10)
C11 0.0565(15) 0.0319(11) 0.0363(11) -0.0004(9) 0.0111(10) 0.0026(10)
O4 0.0840(16) 0.0749(14) 0.0381(10) -0.0059(9) 0.0110(10) -0.0116(12)
O2 0.097(2) 0.0986(19) 0.0683(15) 0.0113(13) 0.0554(15) 0.0262(14)
C4 0.0540(15) 0.0438(13) 0.0419(12) -0.0016(10) 0.0180(11) -0.0050(11)
O1 0.105(2) 0.0415(12) 0.106(2) 0.0049(12) 0.0273(16) 0.0205(12)
C13 0.0467(13) 0.0427(13) 0.0351(11) 0.0027(9) 0.0140(10) 0.0039(10)
C2 0.0539(16) 0.0533(15) 0.0522(15) 0.0003(12) 0.0237(13) 0.0106(12)
O3 0.0832(19) 0.120(2) 0.109(2) 0.0110(18) 0.0513(18) 0.0456(17)
C1 0.0552(16) 0.0458(15) 0.0578(16) 0.0019(12) 0.0166(13) 0.0104(12)
C19 0.0562(17) 0.0682(18) 0.0486(14) 0.0189(13) 0.0206(13) 0.0153(14)
C3 0.0573(17) 0.0715(19) 0.0508(15) 0.0004(13) 0.0269(13) 0.0096(14)
C14 0.084(2) 0.0671(19) 0.0404(14) -0.0005(12) 0.0236(15) 0.0143(16)
C10 0.110(3) 0.097(3) 0.0628(19) -0.0092(18) 0.050(2) -0.039(2)
C7 0.055(2) 0.156(4) 0.0565(19) -0.025(2) 0.0078(16) -0.006(2)
C9 0.095(3) 0.131(4) 0.0590(19) -0.009(2) 0.0237(19) -0.067(3)
C6 0.061(2) 0.109(3) 0.096(3) 0.005(2) 0.022(2) 0.031(2)
C8 0.131(4) 0.059(2) 0.120(4) 0.024(2) 0.058(3) 0.000(2)
C5 0.058(2) 0.153(5) 0.121(4) 0.062(3) 0.007(2) -0.031(3)
C18 0.071(2) 0.0652(19) 0.0630(18) 0.0178(15) 0.0241(16) 0.0222(15)
C15 0.123(4) 0.170(5) 0.0506(19) 0.013(3) 0.043(2) 0.047(4)
C17 0.118(4) 0.134(4) 0.058(2) 0.034(2) 0.023(2) 0.041(3)
C16 0.060(4) 0.100(6) 0.033(3) 0.007(3) 0.006(3) -0.018(4)
C20 0.246(19) 0.117(10) 0.084(7) 0.057(7) 0.109(11) 0.080(10)

loop_
_atom_type_symbol
_atom_type_description
_atom_type_scat_dispersion_real
_atom_type_scat_dispersion_imag
_atom_type_scat_source
C C 0.0033 0.0016 'International Tables Vol C Tables 4.2.6.8 and 6.1.1.4'
H H 0.0000 0.0000 'International Tables Vol C Tables 4.2.6.8 and 6.1.1.4'
N N 0.0061 0.0033 'International Tables Vol C Tables 4.2.6.8 and 6.1.1.4'
O O 0.0106 0.0060 'International Tables Vol C Tables 4.2.6.8 and 6.1.1.4'
P P 0.1023 0.0942 'International Tables Vol C Tables 4.2.6.8 and 6.1.1.4'
S S 0.1246 0.1234 'International Tables Vol C Tables 4.2.6.8 and 6.1.1.4'
Fe Fe 0.3463 0.8444 'International Tables Vol C Tables 4.2.6.8 and 6.1.1.4'

loop_
_geom_angle_atom_site_label_1
_geom_angle_atom_site_label_2
_geom_angle_atom_site_label_3
_geom_angle
C1 Fe1 C2 98.65(13)
C1 Fe1 P1 90.49(10)
C2 Fe1 P1 94.65(10)
C1 Fe1 S1 158.06(10)
C2 Fe1 S1 103.28(9)
P1 Fe1 S1 88.16(3)
C1 Fe1 S2 91.22(10)
C2 Fe1 S2 100.77(10)
P1 Fe1 S2 164.05(3)
S1 Fe1 S2 84.36(2)
C1 Fe1 Fe2 105.90(10)
C2 Fe1 Fe2 144.72(9)
P1 Fe1 Fe2 109.85(3)
S1 Fe1 Fe2 54.485(18)
S2 Fe1 Fe2 54.533(18)
C4 Fe2 C3 97.97(13)
C4 Fe2 P2 87.45(9)
C3 Fe2 P2 95.05(11)
C4 Fe2 S1 91.96(9)
C3 Fe2 S1 100.61(11)
P2 Fe2 S1 164.26(3)
C4 Fe2 S2 160.35(10)
C3 Fe2 S2 101.68(10)
P2 Fe2 S2 91.02(3)
S1 Fe2 S2 84.25(2)
C4 Fe2 Fe1 108.09(9)
C3 Fe2 Fe1 143.44(10)
P2 Fe2 Fe1 110.96(3)
S1 Fe2 Fe1 54.406(18)
S2 Fe2 Fe1 54.455(19)
C12 S2 Fe1 109.98(8)
C12 S2 Fe2 109.47(8)
Fe1 S2 Fe2 71.01(2)
C11 S1 Fe1 109.61(8)
C11 S1 Fe2 110.73(9)
Fe1 S1 Fe2 71.11(2)
C8 P2 C9 101.7(3)
C8 P2 C10 101.8(2)
C9 P2 C10 100.9(2)
C8 P2 Fe2 119.92(16)
C9 P2 Fe2 116.12(14)
C10 P2 Fe2 113.67(13)
C5 P1 C7 102.6(2)
C5 P1 C6 103.4(3)
C7 P1 C6 99.0(2)
C5 P1 Fe1 113.56(14)
C7 P1 Fe1 120.40(14)
C6 P1 Fe1 115.53(16)
C12 N1 C11 112.1(2)
C12 N1 C13 114.74(19)
C11 N1 C13 112.40(18)
N1 C12 S2 114.49(17)
N1 C12 H12A 108.6
S2 C12 H12A 108.6
N1 C12 H12B 108.6
S2 C12 H12B 108.6
H12A C12 H12B 107.6
N1 C11 S1 115.08(16)
N1 C11 H11A 108.5
S1 C11 H11A 108.5
N1 C11 H11B 108.5
S1 C11 H11B 108.5
H11A C11 H11B 107.5
O4 C4 Fe2 176.7(3)
N1 C13 C14 109.3(2)
N1 C13 C19 113.0(2)
C14 C13 C19 116.0(2)
N1 C13 H13A 105.9
C14 C13 H13A 105.9
C19 C13 H13A 105.9
O2 C2 Fe1 177.1(3)
O1 C1 Fe1 177.7(3)
C18 C19 C13 114.4(2)
C18 C19 H19A 108.7
C13 C19 H19A 108.7
C18 C19 H19B 108.7
C13 C19 H19B 108.7
H19A C19 H19B 107.6
O3 C3 Fe2 179.3(3)
C15 C14 C13 116.3(3)
C15 C14 H14A 108.2
C13 C14 H14A 108.2
C15 C14 H14B 108.2
C13 C14 H14B 108.2
H14A C14 H14B 107.4
P2 C10 H10A 109.5
P2 C10 H10B 109.5
H10A C10 H10B 109.5
P2 C10 H10C 109.5
H10A C10 H10C 109.5
H10B C10 H10C 109.5
P1 C7 H7A 109.5
P1 C7 H7B 109.5
H7A C7 H7B 109.5
P1 C7 H7C 109.5
H7A C7 H7C 109.5
H7B C7 H7C 109.5
P2 C9 H9A 109.5
P2 C9 H9B 109.5
H9A C9 H9B 109.5
P2 C9 H9C 109.5
H9A C9 H9C 109.5
H9B C9 H9C 109.5
P1 C6 H6A 109.5
P1 C6 H6B 109.5
H6A C6 H6B 109.5
P1 C6 H6C 109.5
H6A C6 H6C 109.5
H6B C6 H6C 109.5
P2 C8 H8A 109.5
P2 C8 H8B 109.5
H8A C8 H8B 109.5
P2 C8 H8C 109.5
H8A C8 H8C 109.5
H8B C8 H8C 109.5
P1 C5 H5A 109.5
P1 C5 H5B 109.5
H5A C5 H5B 109.5
P1 C5 H5C 109.5
H5A C5 H5C 109.5
H5B C5 H5C 109.5
C17 C18 C19 116.1(3)
C17 C18 H18A 108.3
C19 C18 H18A 108.3
C17 C18 H18B 108.3
C19 C18 H18B 108.3
H18A C18 H18B 107.4
C20 C15 C14 137.8(6)
C20 C15 C16 36.8(9)
C14 C15 C16 115.5(5)
C20 C15 H15A 72.8
C14 C15 H15A 108.4
C16 C15 H15A 108.4
C20 C15 H15B 111.2
C14 C15 H15B 108.4
C16 C15 H15B 108.4
H15A C15 H15B 107.5
C16 C17 C18 120.7(4)
C16 C17 C20 33.7(6)
C18 C17 C20 110.1(6)
C16 C17 H17A 107.2
C18 C17 H17A 107.2
C20 C17 H17A 81.6
C16 C17 H17B 107.2
C18 C17 H17B 107.2
C20 C17 H17B 137.1
H17A C17 H17B 106.8
C17 C16 C15 117.4(6)
C17 C16 H16A 108.0
C15 C16 H16A 108.0
C17 C16 H16B 108.0
C15 C16 H16B 108.0
H16A C16 H16B 107.2
C15 C20 C17 127.9(7)
C15 C20 H20A 105.3
C17 C20 H20A 105.3
C15 C20 H20B 105.3
C17 C20 H20B 105.3
H20A C20 H20B 106.0

loop_
_geom_bond_atom_site_label_1
_geom_bond_atom_site_label_2
_geom_bond_distance
Fe1 C1 1.755(3)
Fe1 C2 1.779(3)
Fe1 P1 2.2258(8)
Fe1 S1 2.2447(6)
Fe1 S2 2.2474(7)
Fe1 Fe2 2.6118(5)
Fe2 C4 1.760(3)
Fe2 C3 1.766(3)
Fe2 P2 2.2221(8)
Fe2 S1 2.2470(7)
Fe2 S2 2.2496(6)
S2 C12 1.839(2)
S1 C11 1.832(2)
P2 C8 1.817(4)
P2 C9 1.816(3)
P2 C10 1.823(3)
P1 C5 1.804(4)
P1 C7 1.821(4)
P1 C6 1.828(4)
N1 C12 1.445(3)
N1 C11 1.449(3)
N1 C13 1.489(3)
C12 H12A 0.9900
C12 H12B 0.9900
C11 H11A 0.9900
C11 H11B 0.9900
O4 C4 1.153(3)
O2 C2 1.135(3)
O1 C1 1.150(4)
C13 C14 1.530(4)
C13 C19 1.535(4)
C13 H13A 1.0000
O3 C3 1.142(4)
C19 C18 1.519(4)
C19 H19A 0.9900
C19 H19B 0.9900
C14 C15 1.498(5)
C14 H14A 0.9900
C14 H14B 0.9900
C10 H10A 0.9800
C10 H10B 0.9800
C10 H10C 0.9800
C7 H7A 0.9800
C7 H7B 0.9800
C7 H7C 0.9800
C9 H9A 0.9800
C9 H9B 0.9800
C9 H9C 0.9800
C6 H6A 0.9800
C6 H6B 0.9800
C6 H6C 0.9800
C8 H8A 0.9800
C8 H8B 0.9800
C8 H8C 0.9800
C5 H5A 0.9800
C5 H5B 0.9800
C5 H5C 0.9800
C18 C17 1.496(5)
C18 H18A 0.9900
C18 H18B 0.9900
C15 C20 1.196(11)
C15 C16 1.517(10)
C15 H15A 0.9900
C15 H15B 0.9900
C17 C16 1.459(11)
C17 C20 1.627(13)
C17 H17A 0.9900
C17 H17B 0.9900
C16 H16A 0.9900
C16 H16B 0.9900
C20 H20A 0.9900
C20 H20B 0.9900
